data_1008103
loop_
_publ_author_name
'le Page, Y'
'Strobel, P'

_publ_section_title
;
Structure of Lithium Yttrium Bismolybdate(VI)
;
_journal_coden_ASTM ACBCAR
_journal_name_full 'Acta Crystallographica B (24,1968-38,1982)'
_journal_page_first 1919
_journal_page_last 1920
_journal_paper_doi 10.1107/S0567740880007467
_journal_volume 36
_journal_year 1980
_chemical_formula_structural 'Li Y (Mo O4)2'
_chemical_formula_sum 'Li Mo2 O8 Y'
_chemical_name_systematic 'Lithium yttrium molybdate'
_space_group_IT_number 2
_symmetry_cell_setting triclinic
_symmetry_Int_Tables_number 2
_symmetry_space_group_name_Hall '-P 1'
_symmetry_space_group_name_H-M 'P -1'
_cell_angle_alpha 100.26(1)
_cell_angle_beta 113.73(1)
_cell_angle_gamma 71.94(1)
_cell_formula_units_Z 2
_cell_length_a 6.7296(6)
_cell_length_b 10.2792(7)
_cell_length_c 5.1916(5)
_cell_volume 312.0
_exptl_crystal_density_meas 4.35
_refine_ls_R_factor_all 0.06
_cod_database_code 1008103

loop_
_symmetry_equiv_pos_as_xyz
x,y,z
-x,-y,-z

loop_
_atom_site_aniso_label
_atom_site_aniso_U_11
_atom_site_aniso_U_12
_atom_site_aniso_U_13
_atom_site_aniso_U_22
_atom_site_aniso_U_23
_atom_site_aniso_U_33
Mo1 0.0091(5) -0.0027(4) 0.0036(4) 0.0086(5) -0.0004(4) 0.0079(4)
Mo2 0.0130(5) -0.0018(4) 0.0039(4) 0.0080(5) 0.0009(4) 0.0098(5)
Y1 0.0232(7) -0.0060(6) 0.0082(6) 0.0233(7) 0.0009(6) 0.0213(6)
O1 0.0146(46) -0.0043(49) 0.0062(36) 0.0167(49) .0000(36) 0.0158(43)
O2 0.0116(43) -0.0033(37) 0.0063(34) 0.0138(46) 0.0006(34) 0.0126(40)
O3 0.0256(54) -0.0052(45) 0.0161(44) 0.0192(54) -0.0049(42) 0.0299(53)
O4 0.0161(46) -0.0035(38) 0.0013(36) 0.0106(45) 0.0004(36) 0.0169(44)
O5 0.0217(49) -0.0004(39) 0.0085(37) 0.0108(45) 0.0019(35) 0.0151(43)
O6 0.0178(47) -0.0030(39) 0.0086(37) 0.0143(48) 0.0041(36) 0.0181(44)
O7 0.0168(48) -0.0044(43) 0.0055(38) 0.0255(56) 0.0025(40) 0.0172(45)
O8 0.0292(54) -0.0099(43) 0.0085(39) 0.0156(49) 0.0003(37) 0.0151(43)

loop_
_atom_site_label
_atom_site_type_symbol
_atom_site_symmetry_multiplicity
_atom_site_Wyckoff_symbol
_atom_site_fract_x
_atom_site_fract_y
_atom_site_fract_z
_atom_site_occupancy
_atom_site_attached_hydrogens
_atom_site_calc_flag
Mo1 Mo6+ 2 i 0.2999(2) 0.6796(1) 0.4633(2) 1. 0 d
Mo2 Mo6+ 2 i 0.1541(2) 0.1998(1) 0.2368(2) 1. 0 d
Y1 Y3+ 2 i 0.2274(2) 0.4402(2) -0.1513(3) 1. 0 d
Li1 Li1+ 2 i 0.3865(43) 0.8852(28) 0.0590(51) 1. 0 d
O1 O2- 2 i 0.4347(14) 0.5714(9) 0.2375(17) 1. 0 d
O2 O2- 2 i 0.1164(14) 0.5930(9) 0.4996(16) 1. 0 d
O3 O2- 2 i 0.3122(17) 0.0686(10) 0.085(2) 1. 0 d
O4 O2- 2 i 0.4985(15) 0.7068(9) 0.8004(17) 1. 0 d
O5 O2- 2 i 0.1762(15) 0.8369(9) 0.3191(17) 1. 0 d
O6 O2- 2 i 0.0422(15) 0.3595(9) 0.0570(17) 1. 0 d
O7 O2- 2 i 0.3244(15) 0.228(1) -0.4041(18) 1. 0 d
O8 O2- 2 i -0.0559(16) 0.1378(10) 0.2462(18) 1. 0 d

loop_
_atom_type_symbol
_atom_type_oxidation_number
Mo6+ 6.000
Y3+ 3.000
Li1+ 1.000
O2- -2.000
